data_7238643
loop_
_publ_author_name
'Khan, Abu T.'
'R, Sidick Basha'
'Lal, Mohan'
'Mir, Mohammad Hedayetullah'

_publ_section_title
;
 Formation of unexpected \a-amino amidine through three-component
 &#x2018;UGI condensation reaction&#x2019;
;
_journal_issue 13
_journal_name_full 'RSC Advances'
_journal_page_first 5506
_journal_paper_doi 10.1039/c2ra20539d
_journal_volume 2
_journal_year 2012
_chemical_formula_sum 'C24 H24 Br Cl2 N3'
_chemical_formula_weight 505.27
_space_group_IT_number 33
_space_group_name_Hall 'P 2c -2n'
_space_group_name_H-M_alt 'P n a 21'
_symmetry_cell_setting orthorhombic
_symmetry_space_group_name_H-M 'P n a 21'
_atom_sites_solution_hydrogens geom
_atom_sites_solution_primary direct
_atom_sites_solution_secondary difmap
_audit_creation_method SHELXL-97
_cell_angle_alpha 90.00
_cell_angle_beta 90.00
_cell_angle_gamma 90.00
_cell_formula_units_Z 4
_cell_length_a 13.3588(10)
_cell_length_b 10.7992(8)
_cell_length_c 16.6412(12)
_cell_measurement_reflns_used 9771
_cell_measurement_temperature 296(2)
_cell_measurement_theta_max 23.83
_cell_measurement_theta_min 2.42
_cell_volume 2400.7(3)
_computing_cell_refinement 'Bruker SMART'
_computing_data_collection 'Bruker SMART'
_computing_data_reduction 'Bruker SAINT'
_computing_molecular_graphics 'Bruker SHELXTL'
_computing_publication_material 'Bruker SHELXTL'
_computing_structure_refinement 'SHELXL-97 (Sheldrick, 1997)'
_computing_structure_solution 'SHELXS-97 (Sheldrick, 1990)'
_diffrn_ambient_temperature 296(2)
_diffrn_measured_fraction_theta_full 0.996
_diffrn_measured_fraction_theta_max 0.996
_diffrn_measurement_device_type 'CCD area detector'
_diffrn_measurement_method 'phi and omega scans'
_diffrn_radiation_monochromator graphite
_diffrn_radiation_source 'fine-focus sealed tube'
_diffrn_radiation_type MoK\a
_diffrn_radiation_wavelength 0.71073
_diffrn_reflns_av_R_equivalents 0.0367
_diffrn_reflns_av_sigmaI/netI 0.0494
_diffrn_reflns_limit_h_max 17
_diffrn_reflns_limit_h_min -17
_diffrn_reflns_limit_k_max 14
_diffrn_reflns_limit_k_min -14
_diffrn_reflns_limit_l_max 22
_diffrn_reflns_limit_l_min -22
_diffrn_reflns_number 29277
_diffrn_reflns_theta_full 28.44
_diffrn_reflns_theta_max 28.44
_diffrn_reflns_theta_min 2.25
_exptl_absorpt_coefficient_mu 1.950
_exptl_absorpt_correction_type none
_exptl_crystal_colour colorless
_exptl_crystal_density_diffrn 1.398
_exptl_crystal_density_method 'not measured'
_exptl_crystal_description brick
_exptl_crystal_F_000 1032
_exptl_crystal_size_max 0.2
_exptl_crystal_size_mid 0.1
_exptl_crystal_size_min 0.1
_refine_diff_density_max 0.269
_refine_diff_density_min -0.357
_refine_diff_density_rms 0.042
_refine_ls_abs_structure_details 'Flack H D (1983), Acta Cryst. A39, 876-881'
_refine_ls_abs_structure_Flack 0.008(7)
_refine_ls_extinction_method none
_refine_ls_goodness_of_fit_ref 0.993
_refine_ls_hydrogen_treatment constr
_refine_ls_matrix_type full
_refine_ls_number_parameters 271
_refine_ls_number_reflns 5976
_refine_ls_number_restraints 1
_refine_ls_restrained_S_all 0.993
_refine_ls_R_factor_all 0.0668
_refine_ls_R_factor_gt 0.0323
_refine_ls_shift/su_max 0.000
_refine_ls_shift/su_mean 0.000
_refine_ls_structure_factor_coef Fsqd
_refine_ls_weighting_details 'calc w=1/[\s^2^(Fo^2^)+(0.0332P)^2^+0.0000P] where P=(Fo^2^+2Fc^2^)/3'
_refine_ls_weighting_scheme calc
_refine_ls_wR_factor_gt 0.0665
_refine_ls_wR_factor_ref 0.0770
_reflns_number_gt 3986
_reflns_number_total 5976
_reflns_threshold_expression >2sigma(I)
_cod_data_source_file c2ra20539d.txt
_cod_data_source_block aaa
_cod_depositor_comments
;
The following automatic conversions were performed:

data item '_symmetry_cell_setting' value 'Orthorhombic' was changed
to 'orthorhombic' in accordance with the
/home/saulius/struct/COD-crude-data/automatic-downloads/DataCite-retrospective/RSC/depositions/lib/dictionaries/cif_core.dic
dictionary named 'cif_core.dic' version 2.4.2 last updated on
2011-04-26.

Automatic conversion script
Id: cif_fix_values 6909 2019-04-08 15:41:33Z antanas 
;
_cod_original_sg_symbol_H-M Pna2(1)
_cod_database_code 7238643

loop_
_symmetry_equiv_pos_as_xyz
'x, y, z'
'-x, -y, z+1/2'
'x+1/2, -y+1/2, z'
'-x+1/2, y+1/2, z+1/2'

loop_
_atom_site_label
_atom_site_type_symbol
_atom_site_fract_x
_atom_site_fract_y
_atom_site_fract_z
_atom_site_U_iso_or_equiv
_atom_site_adp_type
_atom_site_occupancy
_atom_site_symmetry_multiplicity
_atom_site_calc_flag
_atom_site_refinement_flags
Br1 Br 0.46522(2) 0.37183(3) 0.22155(2) 0.07078(11) Uani 1 1 d .
Cl1 Cl 1.35860(6) 0.66564(8) 0.14085(6) 0.0822(3) Uani 1 1 d .
Cl2 Cl 0.65743(6) 0.92354(7) -0.15996(5) 0.0641(2) Uani 1 1 d .
C1 C 0.6689(2) 0.6878(3) -0.10595(15) 0.0505(6) Uani 1 1 d .
H1A H 0.5996 0.6914 -0.1009 0.061 Uiso 1 1 calc R
C2 C 0.7211(2) 0.7887(2) -0.13275(14) 0.0441(6) Uani 1 1 d .
C3 C 0.8231(2) 0.7846(2) -0.13720(15) 0.0514(7) Uani 1 1 d .
H3A H 0.8584 0.8542 -0.1539 0.062 Uiso 1 1 calc R
C4 C 0.8741(2) 0.6779(3) -0.11715(16) 0.0499(6) Uani 1 1 d .
H4A H 0.9435 0.6762 -0.1206 0.060 Uiso 1 1 calc R
C5 C 0.82278(19) 0.5727(2) -0.09183(13) 0.0399(5) Uani 1 1 d .
C6 C 0.7198(2) 0.5801(3) -0.08636(16) 0.0492(6) Uani 1 1 d .
H6A H 0.6838 0.5114 -0.0691 0.059 Uiso 1 1 calc R
C7 C 0.6181(2) 0.5266(3) 0.15810(16) 0.0558(7) Uani 1 1 d .
H7A H 0.5758 0.5914 0.1721 0.067 Uiso 1 1 calc R
C8 C 0.7095(2) 0.5497(2) 0.12279(17) 0.0504(6) Uani 1 1 d .
H8A H 0.7287 0.6312 0.1135 0.060 Uiso 1 1 calc R
C9 C 0.77360(19) 0.4545(2) 0.10082(14) 0.0398(6) Uani 1 1 d .
C10 C 0.7421(2) 0.3337(2) 0.11570(16) 0.0546(7) Uani 1 1 d .
H10A H 0.7833 0.2679 0.1012 0.066 Uiso 1 1 calc R
C11 C 0.6517(2) 0.3100(2) 0.15130(18) 0.0557(7) Uani 1 1 d .
H11A H 0.6318 0.2289 0.1612 0.067 Uiso 1 1 calc R
C12 C 0.5908(2) 0.4069(3) 0.17217(15) 0.0485(7) Uani 1 1 d .
C13 C 1.04525(18) 0.5073(2) 0.13025(14) 0.0418(5) Uani 1 1 d .
C14 C 1.0936(2) 0.5464(3) 0.06174(16) 0.0595(8) Uani 1 1 d .
H14A H 1.0612 0.5410 0.0124 0.071 Uiso 1 1 calc R
C15 C 1.1904(2) 0.5941(3) 0.06548(18) 0.0646(8) Uani 1 1 d .
H15A H 1.2225 0.6199 0.0188 0.078 Uiso 1 1 calc R
C16 C 1.2380(2) 0.6030(2) 0.13766(19) 0.0542(7) Uani 1 1 d .
C17 C 1.1910(2) 0.5667(2) 0.20668(16) 0.0561(7) Uani 1 1 d .
H17A H 1.2233 0.5744 0.2559 0.067 Uiso 1 1 calc R
C18 C 1.0960(2) 0.5189(2) 0.20315(14) 0.0523(7) Uani 1 1 d .
H18A H 1.0647 0.4937 0.2503 0.063 Uiso 1 1 calc R
C19 C 0.8504(3) 0.1823(3) -0.1111(2) 0.0798(10) Uani 1 1 d .
H19A H 0.8291 0.2563 -0.1382 0.120 Uiso 1 1 calc R
H19B H 0.8003 0.1579 -0.0729 0.120 Uiso 1 1 calc R
H19C H 0.8599 0.1173 -0.1497 0.120 Uiso 1 1 calc R
C20 C 0.9812(3) 0.0888(3) -0.0247(2) 0.0704(9) Uani 1 1 d .
H20A H 1.0437 0.1034 0.0021 0.106 Uiso 1 1 calc R
H20B H 0.9894 0.0235 -0.0633 0.106 Uiso 1 1 calc R
H20C H 0.9314 0.0654 0.0140 0.106 Uiso 1 1 calc R
C21 C 1.0289(3) 0.2498(3) -0.1263(2) 0.0857(10) Uani 1 1 d .
H21A H 1.0074 0.3244 -0.1525 0.129 Uiso 1 1 calc R
H21B H 1.0404 0.1866 -0.1658 0.129 Uiso 1 1 calc R
H21C H 1.0898 0.2655 -0.0974 0.129 Uiso 1 1 calc R
C22 C 0.87722(18) 0.4840(2) 0.06713(14) 0.0407(6) Uani 1 1 d .
H22A H 0.8811 0.5732 0.0568 0.049 Uiso 1 1 calc R
C23 C 0.89503(18) 0.4148(2) -0.01251(14) 0.0410(5) Uani 1 1 d .
C24 C 0.9481(2) 0.2069(2) -0.06773(15) 0.0507(7) Uani 1 1 d .
N1 N 0.93436(16) 0.30014(18) -0.00428(12) 0.0460(5) Uani 1 1 d .
H1B H 0.9534 0.2795 0.0432 0.055 Uiso 1 1 calc R
N2 N 0.87329(17) 0.45980(19) -0.08160(12) 0.0471(5) Uani 1 1 d .
N3 N 0.95054(16) 0.45237(19) 0.12868(12) 0.0475(5) Uani 1 1 d .
H3C H 0.9352 0.3987 0.1648 0.057 Uiso 1 1 calc R

loop_
_atom_site_aniso_label
_atom_site_aniso_U_11
_atom_site_aniso_U_22
_atom_site_aniso_U_33
_atom_site_aniso_U_23
_atom_site_aniso_U_13
_atom_site_aniso_U_12
Br1 0.05229(16) 0.0832(2) 0.07682(19) 0.01612(19) 0.01027(18) -0.00406(15)
Cl1 0.0506(5) 0.0756(5) 0.1205(7) 0.0244(5) -0.0205(4) -0.0023(4)
Cl2 0.0749(5) 0.0545(4) 0.0630(4) 0.0059(3) -0.0091(4) 0.0135(4)
C1 0.0363(14) 0.0603(17) 0.0549(16) 0.0036(13) -0.0069(12) -0.0001(13)
C2 0.0494(16) 0.0476(15) 0.0353(12) -0.0016(11) -0.0038(11) 0.0043(13)
C3 0.0550(18) 0.0451(16) 0.0540(16) 0.0044(12) 0.0065(13) -0.0083(13)
C4 0.0382(14) 0.0530(16) 0.0585(16) 0.0003(13) 0.0068(12) -0.0020(12)
C5 0.0452(15) 0.0424(13) 0.0319(11) -0.0016(10) -0.0031(10) -0.0013(12)
C6 0.0456(16) 0.0483(15) 0.0537(15) 0.0083(12) -0.0022(12) -0.0066(13)
C7 0.0552(18) 0.0501(16) 0.0620(17) -0.0064(13) 0.0054(13) 0.0048(13)
C8 0.0517(16) 0.0348(14) 0.0646(17) -0.0009(12) 0.0013(13) -0.0020(12)
C9 0.0463(15) 0.0368(14) 0.0363(12) -0.0011(10) 0.0024(11) -0.0006(11)
C10 0.0627(18) 0.0399(14) 0.0612(17) 0.0017(12) 0.0117(14) 0.0045(13)
C11 0.0598(18) 0.0415(15) 0.0657(18) 0.0057(13) 0.0075(14) -0.0073(14)
C12 0.0481(17) 0.0566(17) 0.0408(13) 0.0039(12) 0.0041(12) -0.0051(14)
C13 0.0525(15) 0.0369(12) 0.0362(11) -0.0005(10) -0.0028(12) 0.0037(11)
C14 0.061(2) 0.077(2) 0.0396(14) 0.0128(14) -0.0061(13) -0.0114(16)
C15 0.061(2) 0.083(2) 0.0503(16) 0.0195(14) 0.0012(15) -0.0035(16)
C16 0.0509(17) 0.0425(15) 0.0691(19) 0.0073(13) -0.0132(15) 0.0057(12)
C17 0.0672(19) 0.0569(16) 0.0442(17) -0.0047(12) -0.0162(14) 0.0019(14)
C18 0.0621(18) 0.0565(16) 0.0383(15) 0.0001(11) -0.0022(12) -0.0005(14)
C19 0.087(2) 0.063(2) 0.089(2) -0.0220(17) -0.0327(19) 0.0069(18)
C20 0.097(3) 0.0486(16) 0.0651(19) -0.0089(14) -0.0085(18) 0.0211(17)
C21 0.097(3) 0.085(2) 0.076(2) -0.0071(18) 0.0332(19) 0.0129(19)
C22 0.0499(16) 0.0345(13) 0.0379(12) 0.0006(10) 0.0001(11) 0.0004(11)
C23 0.0407(14) 0.0407(13) 0.0415(13) -0.0021(11) 0.0016(11) 0.0007(11)
C24 0.0614(18) 0.0434(15) 0.0473(15) -0.0078(11) -0.0042(12) 0.0072(13)
N1 0.0548(13) 0.0457(12) 0.0375(11) -0.0022(9) -0.0022(9) 0.0111(10)
N2 0.0564(15) 0.0470(12) 0.0380(11) 0.0002(9) 0.0006(9) 0.0093(10)
N3 0.0584(14) 0.0481(12) 0.0359(10) 0.0066(9) -0.0023(10) -0.0083(10)

loop_
_atom_type_symbol
_atom_type_description
_atom_type_scat_dispersion_real
_atom_type_scat_dispersion_imag
_atom_type_scat_source
C C 0.0033 0.0016 'International Tables Vol C Tables 4.2.6.8 and 6.1.1.4'
H H 0.0000 0.0000 'International Tables Vol C Tables 4.2.6.8 and 6.1.1.4'
N N 0.0061 0.0033 'International Tables Vol C Tables 4.2.6.8 and 6.1.1.4'
Cl Cl 0.1484 0.1585 'International Tables Vol C Tables 4.2.6.8 and 6.1.1.4'
Br Br -0.2901 2.4595 'International Tables Vol C Tables 4.2.6.8 and 6.1.1.4'

loop_
_geom_angle_atom_site_label_1
_geom_angle_atom_site_label_2
_geom_angle_atom_site_label_3
_geom_angle
C2 C1 C6 119.6(3)
C3 C2 C1 120.1(2)
C3 C2 Cl2 119.9(2)
C1 C2 Cl2 120.0(2)
C2 C3 C4 120.4(3)
C3 C4 C5 120.8(3)
C6 C5 C4 117.6(2)
C6 C5 N2 121.4(2)
C4 C5 N2 120.6(2)
C5 C6 C1 121.5(3)
C12 C7 C8 118.9(3)
C7 C8 C9 121.6(2)
C8 C9 C10 117.5(2)
C8 C9 C22 120.1(2)
C10 C9 C22 122.3(2)
C11 C10 C9 121.2(2)
C10 C11 C12 119.4(3)
C7 C12 C11 121.4(3)
C7 C12 Br1 119.9(2)
C11 C12 Br1 118.7(2)
C14 C13 C18 117.7(2)
C14 C13 N3 122.6(2)
C18 C13 N3 119.6(2)
C13 C14 C15 120.8(3)
C16 C15 C14 119.9(3)
C15 C16 C17 120.4(3)
C15 C16 Cl1 118.9(2)
C17 C16 Cl1 120.6(2)
C16 C17 C18 119.8(2)
C17 C18 C13 121.4(2)
N3 C22 C9 107.60(19)
N3 C22 C23 112.80(19)
C9 C22 C23 110.80(19)
N2 C23 N1 121.8(2)
N2 C23 C22 123.6(2)
N1 C23 C22 114.6(2)
N1 C24 C19 110.8(2)
N1 C24 C21 109.8(2)
C19 C24 C21 111.0(3)
N1 C24 C20 105.7(2)
C19 C24 C20 109.1(3)
C21 C24 C20 110.3(3)
C23 N1 C24 127.1(2)
C23 N2 C5 123.2(2)
C13 N3 C22 121.5(2)

loop_
_geom_bond_atom_site_label_1
_geom_bond_atom_site_label_2
_geom_bond_distance
Br1 C12 1.906(3)
Cl1 C16 1.748(3)
Cl2 C2 1.747(3)
C1 C2 1.369(4)
C1 C6 1.385(4)
C2 C3 1.365(4)
C3 C4 1.379(4)
C4 C5 1.392(4)
C5 C6 1.381(4)
C5 N2 1.404(3)
C7 C12 1.363(4)
C7 C8 1.378(4)
C8 C9 1.387(3)
C9 C10 1.393(3)
C9 C22 1.527(4)
C10 C11 1.370(4)
C11 C12 1.370(4)
C13 C14 1.377(4)
C13 C18 1.395(3)
C13 N3 1.398(3)
C14 C15 1.394(4)
C15 C16 1.362(4)
C16 C17 1.366(4)
C17 C18 1.371(4)
C19 C24 1.514(4)
C20 C24 1.527(4)
C21 C24 1.527(4)
C22 N3 1.458(3)
C22 C23 1.540(3)
C23 N2 1.282(3)
C23 N1 1.352(3)
C24 N1 1.471(3)
